data_4313495
loop_
_publ_author_name
'Brendan F. Abrahams'
'Stuart R. Batten'
'Bernard F. Hoskins'
'Richard Robson'

_publ_contact_author
;
    Dr. S.R. Batten
    School of Chemistry
    Monash University 3800
    AUSTRALIA
;
_publ_contact_author_email ' stuart.batten@sci.monash.edu.au '
_publ_contact_author_fax ' +61 3 9905 4597 '
_publ_contact_author_phone ' +61 3 9905 4606 '
_publ_section_title
;
 AgC(CN)3- Based Coordination Polymers
;
_journal_name_full 'Inorganic Chemistry'
_journal_page_first 2654
_journal_page_last 2664
_journal_paper_doi 10.1021/ic026189s
_journal_volume 42
_journal_year 2003
_chemical_formula_sum 'C23 H18 Ag2 N12'
_chemical_formula_weight 678.23
_chemical_name_systematic
; 
 tri(methylpyrazine)di(tricyanomethanide)disilver(I)
;
_space_group_IT_number 1
_symmetry_cell_setting triclinic
_symmetry_space_group_name_Hall 'P 1'
_symmetry_space_group_name_H-M 'P 1'
_atom_sites_solution_hydrogens geom
_atom_sites_solution_primary direct
_atom_sites_solution_secondary difmap
_audit_creation_method SHELXL-97
_cell_angle_alpha 102.723(2)
_cell_angle_beta 93.550(2)
_cell_angle_gamma 90.317(2)
_cell_formula_units_Z 1
_cell_length_a 7.8182(2)
_cell_length_b 8.2681(3)
_cell_length_c 10.3971(2)
_cell_measurement_temperature 123(2)
_cell_volume 654.20(3)
_computing_cell_refinement 'DENZO-SMN (Otwinowski & Minor, 1997)'
_computing_data_collection 'COLLECT (Hooft, 1998)'
_computing_data_reduction 'DENZO-SMN (Otwinowski & Minor, 1997)'
_computing_molecular_graphics 'ORTEP-III (Burnett and Johnson, 1996)'
_computing_publication_material 'SHELXL-97 (Sheldrick, 1997)'
_computing_structure_refinement 'SHELXL-97 (Sheldrick, 1997)'
_computing_structure_solution 'SHELXS-97 (Sheldrick, 1990)'
_diffrn_ambient_temperature 123(2)
_diffrn_detector CCD
_diffrn_detector_area_resol_mean 9
_diffrn_measured_fraction_theta_full 0.925
_diffrn_measured_fraction_theta_max 0.925
_diffrn_measurement_device_type 'Nonius KappaCCD diffractometer'
_diffrn_measurement_method '\f and \w scans'
_diffrn_radiation_monochromator graphite
_diffrn_radiation_source 'fine-focus sealed tube'
_diffrn_radiation_type MoK\a
_diffrn_radiation_wavelength 0.71073
_diffrn_reflns_av_R_equivalents 0.028
_diffrn_reflns_av_sigmaI/netI 0.0402
_diffrn_reflns_limit_h_max 11
_diffrn_reflns_limit_h_min -11
_diffrn_reflns_limit_k_max 11
_diffrn_reflns_limit_k_min -11
_diffrn_reflns_limit_l_max 13
_diffrn_reflns_limit_l_min -14
_diffrn_reflns_number 10688
_diffrn_reflns_theta_full 30.08
_diffrn_reflns_theta_max 30.08
_diffrn_reflns_theta_min 2.01
_exptl_absorpt_coefficient_mu 1.533
_exptl_absorpt_correction_type none
_exptl_crystal_colour colourless
_exptl_crystal_density_diffrn 1.722
_exptl_crystal_density_method 'not measured'
_exptl_crystal_description plate
_exptl_crystal_F_000 334
_exptl_crystal_size_max 0.575
_exptl_crystal_size_mid 0.25
_exptl_crystal_size_min 0.075
_refine_diff_density_max 0.548
_refine_diff_density_min -1.150
_refine_diff_density_rms 0.141
_refine_ls_abs_structure_details 'Flack H D (1983), Acta Cryst. A39, 876-881'
_refine_ls_abs_structure_Flack 0.44(4)
_refine_ls_extinction_method none
_refine_ls_goodness_of_fit_ref 1.153
_refine_ls_hydrogen_treatment mixed
_refine_ls_matrix_type full
_refine_ls_number_parameters 335
_refine_ls_number_reflns 6757
_refine_ls_number_restraints 3
_refine_ls_restrained_S_all 1.153
_refine_ls_R_factor_all 0.0395
_refine_ls_R_factor_gt 0.0316
_refine_ls_shift/su_max 0.007
_refine_ls_shift/su_mean 0.001
_refine_ls_structure_factor_coef Fsqd
_refine_ls_weighting_details 'w=1/[\s^2^(Fo^2^)+(0.0599P)^2^+0.1022P] where P=(Fo^2^+2Fc^2^)/3'
_refine_ls_weighting_scheme calc
_refine_ls_wR_factor_gt 0.0888
_refine_ls_wR_factor_ref 0.1015
_reflns_number_gt 6051
_reflns_number_total 6757
_reflns_threshold_expression >2sigma(I)
_cod_data_source_file ic026189ssi20030113_124126_5.cif
_cod_data_source_block agtcmmepyz
_cod_depositor_comments
;
The following automatic conversions were performed:

'_symmetry_cell_setting' value 'Triclinic' changed to 'triclinic'
according to the built-in table from CIF Core dictionary named
'cif_core.dic' version 2.4.1 from 2010-06-29.

Automatic conversion script
Id: cif_fix_values 1646 2011-03-28 12:23:43Z adriana 

The following automatic conversions were performed:

'_refine_ls_weighting_scheme' value 'calc
w=1/[\s^2^(Fo^2^)+(0.0599P)^2^+0.1022P] where P=(Fo^2^+2Fc^2^)/3' was
changed to 'calc'. New tag '_refine_ls_weighting_details' was
created. The value of the new tag was set to
'w=1/[\s^2^(Fo^2^)+(0.0599P)^2^+0.1022P] where P=(Fo^2^+2Fc^2^)/3'.

Automatic conversion script
Id: cif_fix_values 3143 2015-03-26 13:38:13Z robertas 
;
_cod_database_code 4313495

loop_
_symmetry_equiv_pos_as_xyz
'x, y, z'

loop_
_atom_site_label
_atom_site_type_symbol
_atom_site_fract_x
_atom_site_fract_y
_atom_site_fract_z
_atom_site_U_iso_or_equiv
_atom_site_adp_type
_atom_site_occupancy
_atom_site_calc_flag
_atom_site_refinement_flags
_atom_site_disorder_assembly
_atom_site_disorder_group
Ag1 Ag 0.16958(3) 0.14124(3) 0.46323(2) 0.02972(15) Uani 1 d . . .
Ag2 Ag -0.64132(3) 0.34232(3) 0.11987(2) 0.02959(15) Uani 1 d . . .
C4 C 0.4675(10) -0.3410(10) 0.4743(9) 0.0216(18) Uani 1 d . . .
C1 C 0.3854(11) -0.2031(10) 0.4452(8) 0.0166(15) Uani 1 d . . .
N1 N 0.3130(11) -0.0869(10) 0.4279(9) 0.0286(19) Uani 1 d . . .
C2 C 0.3720(13) -0.4874(13) 0.4650(9) 0.028(2) Uani 1 d . . .
N2 N 0.3045(13) -0.6086(10) 0.4565(9) 0.036(2) Uani 1 d . . .
C3 C 0.6570(15) -0.3352(14) 0.5173(12) 0.040(3) Uani 1 d . . .
N3 N 0.7933(13) -0.3238(11) 0.5403(12) 0.066(3) Uani 1 d . . .
C8 C -0.9433(13) -0.1805(11) 0.1030(9) 0.029(2) Uani 1 d . . .
C5 C -0.8530(12) -0.0286(10) 0.1173(8) 0.0236(19) Uani 1 d . . .
N5 N -0.7748(12) 0.0950(11) 0.1250(9) 0.035(2) Uani 1 d . . .
C6 C -0.8591(13) -0.3220(11) 0.1253(9) 0.0246(19) Uani 1 d . . .
N6 N -0.7896(11) -0.4326(9) 0.1520(8) 0.0251(17) Uani 1 d . . .
C7 C -1.1045(14) -0.1843(11) 0.0639(10) 0.0294(19) Uani 1 d . . .
N7 N -1.2539(13) -0.1786(12) 0.0234(9) 0.0418(17) Uani 1 d . . .
N11 N 0.0522(10) 0.2439(9) 0.6675(8) 0.0257(17) Uani 1 d . . .
C12 C 0.0339(12) 0.1721(10) 0.7717(10) 0.031(2) Uani 1 d . . .
C13 C -0.0359(14) 0.2528(12) 0.8875(9) 0.033(2) Uani 1 d . . .
H13A H -0.0452 0.1977 0.9579 0.040 Uiso 1 calc R . .
N14 N -0.0915(13) 0.4119(11) 0.9000(9) 0.042(2) Uani 1 d . . .
C15 C -0.0808(14) 0.4829(14) 0.7991(10) 0.034(2) Uani 1 d . . .
H15A H -0.1290 0.5892 0.8044 0.041 Uiso 1 calc R . .
C16 C -0.0019(15) 0.4090(14) 0.6854(13) 0.042(3) Uani 1 d . . .
H16A H 0.0156 0.4699 0.6196 0.051 Uiso 1 calc R . .
C17 C 0.1002(14) -0.0016(12) 0.7466(8) 0.0272(18) Uani 1 d . . .
H17A H 0.1460 -0.0294 0.6589 0.041 Uiso 1 calc R . .
H17B H 0.0066 -0.0793 0.7505 0.041 Uiso 1 calc R . .
H17C H 0.1914 -0.0093 0.8139 0.041 Uiso 1 calc R . .
N21 N -0.5253(11) 0.2317(11) -0.0904(9) 0.033(2) Uani 1 d . . .
C22 C -0.5093(12) 0.3173(12) -0.1840(7) 0.028(2) Uani 1 d . . .
C23 C -0.4402(15) 0.2318(15) -0.2994(9) 0.041(3) Uani 1 d . . .
H23A H -0.4343 0.2892 -0.3688 0.049 Uiso 1 calc R . .
N24 N -0.3831(13) 0.0815(13) -0.3220(8) 0.040(2) Uani 1 d . . .
C25 C -0.4023(15) 0.0037(14) -0.2241(12) 0.042(3) Uani 1 d . . .
H25A H -0.3690 -0.1086 -0.2346 0.051 Uiso 1 calc R . .
C26 C -0.4700(12) 0.0834(11) -0.1076(9) 0.028(2) Uani 1 d . . .
H26A H -0.4757 0.0262 -0.0381 0.033 Uiso 1 calc R . .
C27 C -0.5501(15) 0.4987(14) -0.1667(12) 0.037(2) Uani 1 d . . .
H27A H -0.5945 0.5395 -0.0796 0.056 Uiso 1 calc R . .
H27B H -0.6366 0.5128 -0.2355 0.056 Uiso 1 calc R . .
H27C H -0.4458 0.5615 -0.1738 0.056 Uiso 1 calc R . .
N31 N -0.0830(12) 0.1948(10) 0.3505(10) 0.034(2) Uani 1 d . . .
C32 C -0.0906(12) 0.3242(13) 0.2993(11) 0.039(3) Uani 1 d . . .
H32A H 0.0098 0.3890 0.2983 0.047 Uiso 1 calc R . .
C33 C -0.2495(14) 0.3686(12) 0.2447(10) 0.0325(19) Uani 1 d . . .
N34 N -0.3861(13) 0.2843(12) 0.2350(9) 0.037(2) Uani 1 d . . .
C35 C -0.3748(14) 0.1483(12) 0.2866(11) 0.037(2) Uani 1 d . . .
H35A H -0.4750 0.0806 0.2793 0.045 Uiso 1 calc R . .
C36 C -0.2322(13) 0.1007(12) 0.3478(11) 0.034(2) Uani 1 d . . .
H36A H -0.2337 0.0074 0.3871 0.041 Uiso 1 calc R . .
C37 C -0.2609(5) 0.5207(5) 0.1969(4) 0.0245(7) Uani 1 d . . .
H37A H -0.3792 0.5345 0.1647 0.037 Uiso 1 calc R . .
H37B H -0.1848 0.5150 0.1246 0.037 Uiso 1 calc R . .
H37C H -0.2264 0.6152 0.2690 0.037 Uiso 1 calc R . .

loop_
_atom_site_aniso_label
_atom_site_aniso_U_11
_atom_site_aniso_U_22
_atom_site_aniso_U_33
_atom_site_aniso_U_23
_atom_site_aniso_U_13
_atom_site_aniso_U_12
Ag1 0.0273(3) 0.0195(3) 0.0404(4) 0.0043(2) -0.0050(3) 0.0081(2)
Ag2 0.0269(3) 0.0191(3) 0.0408(4) 0.0040(2) -0.0040(3) 0.0083(2)
C4 0.018(4) 0.016(4) 0.029(4) 0.002(3) -0.003(3) 0.010(3)
C1 0.017(3) 0.012(3) 0.019(3) 0.000(2) -0.002(2) 0.004(2)
N1 0.025(4) 0.016(4) 0.044(5) 0.007(3) -0.004(4) 0.004(3)
C2 0.032(4) 0.027(5) 0.028(4) 0.012(3) 0.005(3) 0.013(3)
N2 0.052(6) 0.017(4) 0.038(5) 0.010(3) -0.011(4) -0.009(3)
C3 0.020(3) 0.025(4) 0.065(6) -0.010(3) -0.008(3) 0.010(2)
N3 0.034(4) 0.027(3) 0.119(8) -0.018(4) -0.025(4) 0.013(3)
C8 0.038(5) 0.015(4) 0.032(5) 0.004(3) -0.006(4) -0.004(3)
C5 0.036(5) 0.011(3) 0.021(4) 0.001(3) -0.009(3) 0.001(3)
N5 0.035(4) 0.026(4) 0.048(5) 0.016(4) 0.007(4) 0.012(3)
C6 0.029(4) 0.018(3) 0.025(3) 0.002(2) 0.007(3) -0.002(3)
N6 0.027(4) 0.016(4) 0.031(4) 0.004(3) -0.002(3) 0.001(3)
C7 0.032(4) 0.011(3) 0.041(4) 0.001(2) -0.010(3) 0.010(2)
N7 0.038(4) 0.032(3) 0.055(3) 0.011(3) -0.008(3) 0.008(3)
N11 0.023(4) 0.017(3) 0.038(4) 0.006(3) 0.006(3) 0.000(3)
C12 0.020(4) 0.018(3) 0.054(6) 0.009(3) -0.010(4) -0.002(3)
C13 0.029(5) 0.036(5) 0.030(5) -0.002(4) 0.000(4) 0.009(4)
N14 0.030(4) 0.038(4) 0.046(5) -0.012(4) -0.003(4) 0.018(3)
C15 0.026(4) 0.036(5) 0.038(4) 0.001(3) 0.006(3) 0.006(3)
C16 0.034(5) 0.033(5) 0.061(7) 0.010(4) 0.008(5) 0.015(4)
C17 0.036(4) 0.025(3) 0.021(3) 0.008(2) -0.010(3) -0.004(3)
N21 0.023(4) 0.035(4) 0.037(4) 0.001(3) -0.002(3) 0.007(3)
C22 0.023(4) 0.048(5) 0.010(3) -0.002(3) -0.002(3) 0.007(3)
C23 0.032(6) 0.064(8) 0.023(5) 0.004(5) -0.010(4) 0.005(5)
N24 0.034(5) 0.057(5) 0.026(4) 0.003(3) -0.005(3) 0.001(4)
C25 0.029(4) 0.028(5) 0.061(6) -0.005(4) -0.007(4) 0.009(3)
C26 0.028(4) 0.019(4) 0.037(4) 0.006(3) 0.005(4) -0.002(3)
C27 0.033(4) 0.035(4) 0.047(5) 0.014(3) 0.010(3) 0.004(3)
N31 0.024(4) 0.021(4) 0.051(5) -0.004(3) -0.012(4) 0.010(3)
C32 0.017(4) 0.036(5) 0.058(6) -0.004(4) -0.008(4) 0.011(3)
C33 0.032(4) 0.019(3) 0.043(4) -0.001(3) 0.004(3) 0.015(3)
N34 0.032(5) 0.034(5) 0.038(4) 0.000(4) -0.012(4) 0.014(4)
C35 0.041(5) 0.021(4) 0.046(5) 0.004(3) -0.010(4) 0.004(3)
C36 0.030(4) 0.022(3) 0.045(4) 0.000(3) -0.018(3) 0.002(3)
C37 0.0270(18) 0.0225(17) 0.0259(18) 0.0091(14) 0.0020(16) 0.0022(14)

loop_
_atom_type_symbol
_atom_type_description
_atom_type_scat_dispersion_real
_atom_type_scat_dispersion_imag
_atom_type_scat_source
C C 0.0033 0.0016 'International Tables Vol C Tables 4.2.6.8 and 6.1.1.4'
H H 0.0000 0.0000 'International Tables Vol C Tables 4.2.6.8 and 6.1.1.4'
N N 0.0061 0.0033 'International Tables Vol C Tables 4.2.6.8 and 6.1.1.4'
Ag Ag -0.8971 1.1015 'International Tables Vol C Tables 4.2.6.8 and 6.1.1.4'

loop_
_geom_angle_atom_site_label_1
_geom_angle_atom_site_label_2
_geom_angle_atom_site_label_3
_geom_angle
_geom_angle_site_symmetry_1
_geom_angle_site_symmetry_3
_geom_angle_publ_flag
N1 Ag1 N31 127.2(3) . . ?
N1 Ag1 N2 119.9(3) . 1_565 ?
N31 Ag1 N2 94.8(3) . 1_565 ?
N1 Ag1 N11 121.2(3) . . ?
N31 Ag1 N11 90.9(3) . . ?
N2 Ag1 N11 94.7(3) 1_565 . ?
N6 Ag2 N5 119.0(3) 1_565 . ?
N6 Ag2 N34 129.0(3) 1_565 . ?
N5 Ag2 N34 94.2(3) . . ?
N6 Ag2 N21 121.2(3) 1_565 . ?
N5 Ag2 N21 93.2(3) . . ?
N34 Ag2 N21 91.4(3) . . ?
C1 C4 C2 119.0(8) . . ?
C1 C4 C3 121.5(9) . . ?
C2 C4 C3 119.6(8) . . ?
N1 C1 C4 176.1(11) . . ?
C1 N1 Ag1 161.5(8) . . ?
N2 C2 C4 176.0(11) . . ?
C2 N2 Ag1 173.8(8) . 1_545 ?
N3 C3 C4 174.1(15) . . ?
C7 C8 C6 122.0(9) . . ?
C7 C8 C5 117.2(9) . . ?
C6 C8 C5 120.7(10) . . ?
N5 C5 C8 177.4(10) . . ?
C5 N5 Ag2 173.5(8) . . ?
N6 C6 C8 175.6(12) . . ?
C6 N6 Ag2 157.2(8) . 1_545 ?
N7 C7 C8 175.5(11) . . ?
C12 N11 C16 115.4(9) . . ?
C12 N11 Ag1 130.6(6) . . ?
C16 N11 Ag1 113.9(7) . . ?
N11 C12 C13 123.1(9) . . ?
N11 C12 C17 112.1(8) . . ?
C13 C12 C17 124.8(9) . . ?
N14 C13 C12 119.9(10) . . ?
C15 N14 C13 118.4(8) . . ?
N14 C15 C16 122.8(11) . . ?
C15 C16 N11 120.0(11) . . ?
C26 N21 C22 119.7(9) . . ?
C26 N21 Ag2 116.0(7) . . ?
C22 N21 Ag2 124.1(6) . . ?
N21 C22 C23 115.8(10) . . ?
N21 C22 C27 123.8(8) . . ?
C23 C22 C27 120.3(9) . . ?
N24 C23 C22 126.7(11) . . ?
C23 N24 C25 114.2(9) . . ?
N24 C25 C26 121.2(10) . . ?
N21 C26 C25 122.2(11) . . ?
C32 N31 C36 118.6(9) . . ?
C32 N31 Ag1 119.5(7) . . ?
C36 N31 Ag1 121.6(7) . . ?
N31 C32 C33 119.7(10) . . ?
N34 C33 C32 124.2(10) . . ?
N34 C33 C37 116.1(9) . . ?
C32 C33 C37 119.7(9) . . ?
C33 N34 C35 115.1(10) . . ?
C33 N34 Ag2 123.6(8) . . ?
C35 N34 Ag2 121.1(8) . . ?
N34 C35 C36 125.2(11) . . ?
C35 C36 N31 117.0(11) . . ?

loop_
_geom_bond_atom_site_label_1
_geom_bond_atom_site_label_2
_geom_bond_distance
_geom_bond_site_symmetry_2
_geom_bond_publ_flag
Ag1 N1 2.173(8) . ?
Ag1 N31 2.328(9) . ?
Ag1 N2 2.334(9) 1_565 ?
Ag1 N11 2.352(8) . ?
Ag2 N6 2.172(8) 1_565 ?
Ag2 N5 2.303(9) . ?
Ag2 N34 2.369(9) . ?
Ag2 N21 2.411(9) . ?
C4 C1 1.393(11) . ?
C4 C2 1.401(13) . ?
C4 C3 1.518(14) . ?
C1 N1 1.159(11) . ?
C2 N2 1.113(12) . ?
N2 Ag1 2.334(8) 1_545 ?
C3 N3 1.076(15) . ?
C8 C7 1.298(15) . ?
C8 C6 1.402(14) . ?
C8 C5 1.412(12) . ?
C5 N5 1.173(12) . ?
C6 N6 1.143(13) . ?
N6 Ag2 2.172(8) 1_545 ?
C7 N7 1.222(15) . ?
N11 C12 1.359(12) . ?
N11 C16 1.408(13) . ?
C12 C13 1.387(13) . ?
C12 C17 1.503(13) . ?
C13 N14 1.369(12) . ?
N14 C15 1.317(14) . ?
C15 C16 1.388(14) . ?
N21 C26 1.281(13) . ?
N21 C22 1.335(12) . ?
C22 C23 1.394(11) . ?
C22 C27 1.508(15) . ?
C23 N24 1.300(14) . ?
N24 C25 1.333(15) . ?
C25 C26 1.383(14) . ?
N31 C32 1.296(14) . ?
N31 C36 1.394(14) . ?
C32 C33 1.417(14) . ?
C33 N34 1.259(14) . ?
C33 C37 1.451(11) . ?
N34 C35 1.349(14) . ?
C35 C36 1.353(15) . ?
